data_7026474
loop_
_publ_author_name
'Yurkerwich, Kevin'
'Coleman, Fergal'
'Parkin, Gerard'

_publ_section_title
;
 Bis(2-mercapto-1-R-imidazolyl)hydroborato complexes of aluminium,
 gallium, indium and thallium: compounds possessing gallium-gallium bonds
 and a trivalent thallium alkyl.
;
_journal_issue 30
_journal_name_full 'Dalton transactions (Cambridge, England : 2003)'
_journal_page_first 6939
_journal_page_last 6942
_journal_paper_doi 10.1039/c0dt00461h
_journal_volume 39
_journal_year 2010
_chemical_formula_sum 'C32 H54 B2 Cl In N10 S4'
_chemical_formula_weight 878.98
_chemical_name_systematic
;
?
;
_space_group_IT_number 2
_symmetry_cell_setting triclinic
_symmetry_space_group_name_Hall '-P 1'
_symmetry_space_group_name_H-M 'P -1'
_atom_sites_solution_hydrogens geom
_atom_sites_solution_primary direct
_atom_sites_solution_secondary difmap
_audit_creation_method SHELXL-97
_cell_angle_alpha 102.7120(10)
_cell_angle_beta 91.8870(10)
_cell_angle_gamma 90.7230(10)
_cell_formula_units_Z 2
_cell_length_a 10.3310(7)
_cell_length_b 11.3612(8)
_cell_length_c 18.9319(13)
_cell_measurement_reflns_used 9875
_cell_measurement_temperature 125(2)
_cell_measurement_theta_max 32.61
_cell_measurement_theta_min 2.21
_cell_volume 2166.0(3)
_computing_cell_refinement 'Bruker SAINT'
_computing_data_collection 'Bruker APEX2'
_computing_data_reduction 'Bruker SAINT'
_computing_molecular_graphics 'Bruker SHELXTL'
_computing_publication_material 'Bruker SHELXTL'
_computing_structure_refinement 'SHELXL-97 (Sheldrick, 2008)'
_computing_structure_solution 'SHELXS-97 (Sheldrick, 2008)'
_diffrn_ambient_temperature 125(2)
_diffrn_measured_fraction_theta_full 0.999
_diffrn_measured_fraction_theta_max 0.999
_diffrn_measurement_device_type 'Bruker APEX-II CCD'
_diffrn_measurement_method '\f and \w scans'
_diffrn_radiation_monochromator graphite
_diffrn_radiation_source 'fine-focus sealed tube'
_diffrn_radiation_type MoK\a
_diffrn_radiation_wavelength 0.71073
_diffrn_reflns_av_R_equivalents 0.0284
_diffrn_reflns_av_sigmaI/netI 0.0328
_diffrn_reflns_limit_h_max 13
_diffrn_reflns_limit_h_min -13
_diffrn_reflns_limit_k_max 15
_diffrn_reflns_limit_k_min -15
_diffrn_reflns_limit_l_max 25
_diffrn_reflns_limit_l_min -25
_diffrn_reflns_number 30397
_diffrn_reflns_theta_full 28.28
_diffrn_reflns_theta_max 28.28
_diffrn_reflns_theta_min 1.10
_exptl_absorpt_coefficient_mu 0.835
_exptl_absorpt_correction_T_max 0.8849
_exptl_absorpt_correction_T_min 0.8849
_exptl_absorpt_correction_type empirical
_exptl_absorpt_process_details sadabs
_exptl_crystal_colour colorless
_exptl_crystal_density_diffrn 1.348
_exptl_crystal_density_method 'not measured'
_exptl_crystal_description block
_exptl_crystal_F_000 912
_exptl_crystal_size_max 0.15
_exptl_crystal_size_mid 0.15
_exptl_crystal_size_min 0.15
_refine_diff_density_max 0.665
_refine_diff_density_min -0.325
_refine_diff_density_rms 0.065
_refine_ls_extinction_method none
_refine_ls_goodness_of_fit_ref 1.034
_refine_ls_hydrogen_treatment mixed
_refine_ls_matrix_type full
_refine_ls_number_parameters 464
_refine_ls_number_reflns 10733
_refine_ls_number_restraints 0
_refine_ls_restrained_S_all 1.034
_refine_ls_R_factor_all 0.0323
_refine_ls_R_factor_gt 0.0261
_refine_ls_shift/su_max 0.002
_refine_ls_shift/su_mean 0.000
_refine_ls_structure_factor_coef Fsqd
_refine_ls_weighting_details 'calc w=1/[\s^2^(Fo^2^)+(0.0279P)^2^+0.6642P] where P=(Fo^2^+2Fc^2^)/3'
_refine_ls_weighting_scheme calc
_refine_ls_wR_factor_gt 0.0598
_refine_ls_wR_factor_ref 0.0626
_reflns_number_gt 9421
_reflns_number_total 10733
_reflns_threshold_expression >2sigma(I)
_cod_data_source_file c0dt00461h.txt
_cod_data_source_block ky285s10
_cod_depositor_comments
;
The following automatic conversions were performed:

'_symmetry_cell_setting' value 'Triclinic' changed to 'triclinic'
according to /home/saulius/struct/CIF-dictionaries/cif_core.dic
dictionary named 'cif_core.dic' version 2.4.2 from 2011-04-26.

Automatic conversion script
Id: cif_fix_values 1891 2012-01-12 08:04:46Z andrius 
;
_cod_original_sg_symbol_H-M P-1
_cod_database_code 7026474

loop_
_symmetry_equiv_pos_as_xyz
'x, y, z'
'-x, -y, -z'

loop_
_atom_site_label
_atom_site_type_symbol
_atom_site_fract_x
_atom_site_fract_y
_atom_site_fract_z
_atom_site_U_iso_or_equiv
_atom_site_adp_type
_atom_site_occupancy
_atom_site_symmetry_multiplicity
_atom_site_calc_flag
_atom_site_refinement_flags
In In 0.033942(11) 0.208638(10) 0.257839(6) 0.01478(4) Uani 1 1 d .
Cl Cl 0.17592(5) 0.03826(4) 0.21496(2) 0.02831(10) Uani 1 1 d .
S1 S 0.15583(4) 0.38901(4) 0.32895(2) 0.02028(9) Uani 1 1 d .
S2 S 0.07084(4) 0.25320(4) 0.12946(2) 0.01825(9) Uani 1 1 d .
S3 S 0.02717(4) 0.12477(4) 0.37367(2) 0.02060(9) Uani 1 1 d .
S4 S -0.19843(4) 0.17722(4) 0.21746(2) 0.02272(10) Uani 1 1 d .
B1 B -0.0333(2) 0.5209(2) 0.22450(12) 0.0231(4) Uani 1 1 d .
H1 H -0.063(2) 0.6191(19) 0.2303(11) 0.028 Uiso 1 1 d .
H2 H -0.067(2) 0.4791(18) 0.2680(11) 0.028 Uiso 1 1 d .
B2 B -0.2051(2) 0.32986(19) 0.39016(11) 0.0214(4) Uani 1 1 d .
H3 H -0.2763(19) 0.3984(18) 0.4169(11) 0.026 Uiso 1 1 d .
H4 H -0.1562(19) 0.3608(18) 0.3472(11) 0.026 Uiso 1 1 d .
N11 N 0.11808(14) 0.52049(13) 0.22538(8) 0.0214(3) Uani 1 1 d .
C11 C 0.20007(17) 0.46730(15) 0.26468(9) 0.0188(3) Uani 1 1 d .
N12 N 0.32342(14) 0.48754(13) 0.24624(9) 0.0223(3) Uani 1 1 d .
C12 C 0.19008(19) 0.57303(18) 0.18058(12) 0.0301(4) Uani 1 1 d .
H12A H 0.1565 0.6159 0.1465 0.036 Uiso 1 1 calc R
C13 C 0.31620(19) 0.55371(18) 0.19301(12) 0.0310(4) Uani 1 1 d .
H13A H 0.3872 0.5805 0.1696 0.037 Uiso 1 1 calc R
C14 C 0.44704(17) 0.44534(17) 0.27681(11) 0.0270(4) Uani 1 1 d .
C15 C 0.4449(2) 0.30745(18) 0.25927(13) 0.0348(5) Uani 1 1 d .
H15A H 0.4355 0.2772 0.2067 0.052 Uiso 1 1 calc R
H15B H 0.3719 0.2780 0.2827 0.052 Uiso 1 1 calc R
H15C H 0.5261 0.2787 0.2771 0.052 Uiso 1 1 calc R
C16 C 0.4579(2) 0.4989(2) 0.35813(12) 0.0365(5) Uani 1 1 d .
H16A H 0.3857 0.4687 0.3819 0.055 Uiso 1 1 calc R
H16B H 0.4549 0.5871 0.3668 0.055 Uiso 1 1 calc R
H16C H 0.5400 0.4754 0.3779 0.055 Uiso 1 1 calc R
C17 C 0.56192(19) 0.4898(2) 0.24037(14) 0.0408(6) Uani 1 1 d .
H17A H 0.5534 0.4582 0.1879 0.061 Uiso 1 1 calc R
H17B H 0.6426 0.4615 0.2591 0.061 Uiso 1 1 calc R
H17C H 0.5635 0.5782 0.2508 0.061 Uiso 1 1 calc R
C21 C -0.05675(16) 0.33907(15) 0.10962(9) 0.0172(3) Uani 1 1 d .
N21 N -0.08726(14) 0.44917(13) 0.14845(8) 0.0191(3) Uani 1 1 d .
C22 C -0.19198(17) 0.48912(17) 0.11406(10) 0.0235(4) Uani 1 1 d .
H22A H -0.2335 0.5640 0.1298 0.028 Uiso 1 1 calc R
N22 N -0.14145(14) 0.30954(13) 0.05103(8) 0.0191(3) Uani 1 1 d .
C23 C -0.22566(18) 0.40432(17) 0.05428(10) 0.0248(4) Uani 1 1 d .
H23A H -0.2946 0.4087 0.0205 0.030 Uiso 1 1 calc R
C24 C -0.14199(17) 0.19895(17) -0.01010(9) 0.0216(4) Uani 1 1 d .
C25 C -0.25936(18) 0.20284(19) -0.06076(10) 0.0275(4) Uani 1 1 d .
H25A H -0.3388 0.1917 -0.0359 0.041 Uiso 1 1 calc R
H25B H -0.2538 0.1382 -0.1043 0.041 Uiso 1 1 calc R
H25C H -0.2607 0.2811 -0.0745 0.041 Uiso 1 1 calc R
C26 C -0.01775(18) 0.20078(19) -0.05167(10) 0.0275(4) Uani 1 1 d .
H26A H 0.0574 0.1951 -0.0197 0.041 Uiso 1 1 calc R
H26B H -0.0117 0.2762 -0.0685 0.041 Uiso 1 1 calc R
H26C H -0.0193 0.1322 -0.0934 0.041 Uiso 1 1 calc R
C27 C -0.1552(2) 0.08462(17) 0.01919(10) 0.0272(4) Uani 1 1 d .
H27A H -0.0791 0.0776 0.0502 0.041 Uiso 1 1 calc R
H27B H -0.1618 0.0141 -0.0213 0.041 Uiso 1 1 calc R
H27C H -0.2334 0.0888 0.0475 0.041 Uiso 1 1 calc R
N31 N -0.10587(14) 0.31356(13) 0.45118(8) 0.0177(3) Uani 1 1 d .
C31 C -0.00290(16) 0.24111(15) 0.44665(9) 0.0169(3) Uani 1 1 d .
N32 N 0.06833(14) 0.27159(13) 0.51046(8) 0.0186(3) Uani 1 1 d .
C32 C -0.10002(17) 0.38977(16) 0.51902(9) 0.0215(4) Uani 1 1 d .
H32A H -0.1611 0.4499 0.5369 0.026 Uiso 1 1 calc R
C33 C 0.00607(17) 0.36500(16) 0.55559(9) 0.0216(4) Uani 1 1 d .
H33A H 0.0334 0.4042 0.6035 0.026 Uiso 1 1 calc R
C34 C 0.19462(17) 0.21866(18) 0.52957(10) 0.0240(4) Uani 1 1 d .
C35 C 0.1743(2) 0.08480(19) 0.52728(11) 0.0331(5) Uani 1 1 d .
H35A H 0.1073 0.0745 0.5610 0.050 Uiso 1 1 calc R
H35B H 0.2556 0.0511 0.5413 0.050 Uiso 1 1 calc R
H35C H 0.1469 0.0427 0.4781 0.050 Uiso 1 1 calc R
C36 C 0.2379(2) 0.2827(2) 0.60676(11) 0.0334(5) Uani 1 1 d .
H36A H 0.1713 0.2712 0.6405 0.050 Uiso 1 1 calc R
H36B H 0.2506 0.3691 0.6091 0.050 Uiso 1 1 calc R
H36C H 0.3195 0.2488 0.6201 0.050 Uiso 1 1 calc R
C37 C 0.29678(19) 0.2418(2) 0.47758(13) 0.0412(6) Uani 1 1 d .
H37A H 0.2690 0.2030 0.4278 0.062 Uiso 1 1 calc R
H37B H 0.3794 0.2084 0.4898 0.062 Uiso 1 1 calc R
H37C H 0.3075 0.3289 0.4817 0.062 Uiso 1 1 calc R
N41 N -0.27800(13) 0.20805(13) 0.35755(8) 0.0183(3) Uani 1 1 d .
C41 C -0.27832(16) 0.14109(16) 0.28947(9) 0.0178(3) Uani 1 1 d .
C42 C -0.35987(17) 0.15242(17) 0.39665(10) 0.0222(4) Uani 1 1 d .
H42A H -0.3775 0.1803 0.4464 0.027 Uiso 1 1 calc R
N42 N -0.35943(14) 0.04399(13) 0.28471(8) 0.0190(3) Uani 1 1 d .
C43 C -0.41067(17) 0.05210(17) 0.35266(10) 0.0235(4) Uani 1 1 d .
H43A H -0.4705 -0.0031 0.3656 0.028 Uiso 1 1 calc R
C44 C -0.38755(18) -0.05719(16) 0.21977(10) 0.0238(4) Uani 1 1 d .
C45 C -0.44807(19) -0.00692(18) 0.15823(10) 0.0267(4) Uani 1 1 d .
H45A H -0.5313 0.0293 0.1730 0.040 Uiso 1 1 calc R
H45B H -0.4619 -0.0724 0.1152 0.040 Uiso 1 1 calc R
H45C H -0.3899 0.0547 0.1469 0.040 Uiso 1 1 calc R
C46 C -0.4866(2) -0.14433(18) 0.23999(12) 0.0347(5) Uani 1 1 d .
H46A H -0.4482 -0.1823 0.2772 0.052 Uiso 1 1 calc R
H46B H -0.5117 -0.2067 0.1969 0.052 Uiso 1 1 calc R
H46C H -0.5633 -0.0998 0.2588 0.052 Uiso 1 1 calc R
C47 C -0.2618(2) -0.1234(2) 0.19897(13) 0.0380(5) Uani 1 1 d .
H47A H -0.2267 -0.1534 0.2403 0.057 Uiso 1 1 calc R
H47B H -0.1987 -0.0678 0.1855 0.057 Uiso 1 1 calc R
H47C H -0.2793 -0.1915 0.1578 0.057 Uiso 1 1 calc R
C51 C -0.2940(2) 0.17296(19) 0.61727(12) 0.0368(5) Uani 1 1 d .
N51 N -0.3914(2) 0.1672(2) 0.58686(13) 0.0554(6) Uani 1 1 d .
C52 C -0.1703(2) 0.1804(2) 0.65734(14) 0.0431(6) Uani 1 1 d .
H52A H -0.1008 0.1566 0.6234 0.065 Uiso 1 1 calc R
H52B H -0.1726 0.1262 0.6910 0.065 Uiso 1 1 calc R
H52C H -0.1542 0.2635 0.6846 0.065 Uiso 1 1 calc R
C61 C -0.4211(2) 0.6614(2) 0.02172(14) 0.0405(6) Uani 1 1 d .
N61 N -0.4599(2) 0.62501(19) 0.06767(12) 0.0467(5) Uani 1 1 d .
C62 C -0.3752(4) 0.7123(4) -0.0372(2) 0.1003(14) Uani 1 1 d .
H62A H -0.3764 0.6494 -0.0819 0.150 Uiso 1 1 calc R
H62B H -0.2865 0.7438 -0.0254 0.150 Uiso 1 1 calc R
H62C H -0.4317 0.7779 -0.0439 0.150 Uiso 1 1 calc R

loop_
_atom_site_aniso_label
_atom_site_aniso_U_11
_atom_site_aniso_U_22
_atom_site_aniso_U_33
_atom_site_aniso_U_23
_atom_site_aniso_U_13
_atom_site_aniso_U_12
In 0.01466(6) 0.01524(6) 0.01377(6) 0.00181(4) -0.00015(4) 0.00074(4)
Cl 0.0373(3) 0.0267(2) 0.0205(2) 0.00308(18) 0.00461(18) 0.0164(2)
S1 0.0225(2) 0.0198(2) 0.0171(2) 0.00145(16) -0.00278(16) -0.00313(17)
S2 0.0176(2) 0.0223(2) 0.01568(19) 0.00575(16) 0.00080(15) 0.00508(16)
S3 0.0284(2) 0.0188(2) 0.0148(2) 0.00368(16) 0.00255(17) 0.00604(17)
S4 0.0164(2) 0.0360(3) 0.0159(2) 0.00676(18) -0.00204(16) -0.00618(18)
B1 0.0182(10) 0.0243(10) 0.0250(10) 0.0023(8) -0.0047(8) 0.0020(8)
B2 0.0206(10) 0.0228(10) 0.0198(10) 0.0039(8) -0.0061(8) 0.0006(8)
N11 0.0187(7) 0.0185(7) 0.0273(8) 0.0061(6) -0.0042(6) -0.0012(6)
C11 0.0187(8) 0.0146(8) 0.0215(9) 0.0011(7) -0.0037(7) -0.0015(6)
N12 0.0162(7) 0.0201(8) 0.0312(9) 0.0074(6) -0.0018(6) -0.0014(6)
C12 0.0279(10) 0.0275(10) 0.0395(12) 0.0184(9) -0.0041(9) -0.0031(8)
C13 0.0249(10) 0.0314(11) 0.0420(12) 0.0193(9) 0.0021(9) -0.0038(8)
C14 0.0144(8) 0.0255(10) 0.0413(12) 0.0085(8) -0.0043(8) 0.0021(7)
C15 0.0254(10) 0.0258(10) 0.0533(14) 0.0085(10) -0.0002(9) 0.0080(8)
C16 0.0229(10) 0.0399(12) 0.0435(13) 0.0047(10) -0.0139(9) -0.0015(9)
C17 0.0176(10) 0.0434(13) 0.0640(16) 0.0174(12) 0.0015(10) -0.0005(9)
C21 0.0150(8) 0.0205(8) 0.0173(8) 0.0067(7) 0.0009(6) 0.0006(6)
N21 0.0163(7) 0.0193(7) 0.0218(7) 0.0051(6) -0.0015(6) 0.0016(6)
C22 0.0185(9) 0.0225(9) 0.0295(10) 0.0062(8) -0.0013(7) 0.0064(7)
N22 0.0162(7) 0.0229(8) 0.0182(7) 0.0044(6) -0.0004(6) 0.0031(6)
C23 0.0200(9) 0.0270(10) 0.0278(10) 0.0073(8) -0.0040(7) 0.0059(7)
C24 0.0193(9) 0.0270(9) 0.0163(8) -0.0001(7) 0.0001(7) 0.0028(7)
C25 0.0216(9) 0.0356(11) 0.0231(9) 0.0019(8) -0.0020(7) 0.0029(8)
C26 0.0228(9) 0.0412(12) 0.0186(9) 0.0065(8) 0.0023(7) 0.0042(8)
C27 0.0323(10) 0.0234(9) 0.0236(9) 0.0006(8) 0.0004(8) -0.0007(8)
N31 0.0167(7) 0.0189(7) 0.0164(7) 0.0015(6) -0.0008(5) 0.0013(6)
C31 0.0177(8) 0.0185(8) 0.0148(8) 0.0045(6) 0.0007(6) -0.0009(6)
N32 0.0167(7) 0.0213(7) 0.0172(7) 0.0035(6) -0.0017(6) 0.0004(6)
C32 0.0221(9) 0.0217(9) 0.0181(8) -0.0014(7) -0.0001(7) 0.0025(7)
C33 0.0248(9) 0.0219(9) 0.0154(8) -0.0014(7) -0.0015(7) -0.0015(7)
C34 0.0182(9) 0.0332(10) 0.0227(9) 0.0113(8) -0.0023(7) 0.0045(7)
C35 0.0383(12) 0.0327(11) 0.0296(11) 0.0100(9) -0.0062(9) 0.0103(9)
C36 0.0278(10) 0.0430(12) 0.0285(11) 0.0083(9) -0.0129(8) 0.0003(9)
C37 0.0163(9) 0.0746(17) 0.0410(13) 0.0300(12) 0.0021(9) 0.0053(10)
N41 0.0148(7) 0.0230(7) 0.0165(7) 0.0035(6) -0.0025(5) 0.0009(6)
C41 0.0128(8) 0.0236(9) 0.0171(8) 0.0051(7) -0.0020(6) -0.0003(6)
C42 0.0192(9) 0.0302(10) 0.0180(8) 0.0067(7) 0.0022(7) 0.0019(7)
N42 0.0172(7) 0.0206(7) 0.0188(7) 0.0035(6) -0.0014(6) -0.0009(6)
C43 0.0194(9) 0.0309(10) 0.0228(9) 0.0112(8) 0.0023(7) -0.0023(7)
C44 0.0233(9) 0.0216(9) 0.0240(9) -0.0002(7) -0.0022(7) -0.0016(7)
C45 0.0261(10) 0.0298(10) 0.0215(9) 0.0013(8) -0.0058(7) -0.0066(8)
C46 0.0423(12) 0.0255(10) 0.0349(11) 0.0053(9) -0.0047(9) -0.0113(9)
C47 0.0338(12) 0.0309(11) 0.0430(13) -0.0057(10) -0.0025(10) 0.0084(9)
C51 0.0509(14) 0.0282(11) 0.0344(12) 0.0108(9) 0.0179(11) 0.0070(10)
N51 0.0540(14) 0.0652(16) 0.0519(14) 0.0223(12) 0.0083(11) 0.0051(12)
C52 0.0508(15) 0.0299(12) 0.0489(14) 0.0091(10) 0.0057(11) 0.0014(10)
C61 0.0237(11) 0.0479(14) 0.0404(13) -0.0109(11) 0.0021(9) 0.0052(10)
N61 0.0412(12) 0.0460(12) 0.0503(13) 0.0058(10) -0.0073(10) 0.0104(9)
C62 0.094(3) 0.136(4) 0.068(2) 0.011(2) 0.040(2) -0.018(3)

loop_
_atom_type_symbol
_atom_type_description
_atom_type_scat_dispersion_real
_atom_type_scat_dispersion_imag
_atom_type_scat_source
C C 0.0033 0.0016 'International Tables Vol C Tables 4.2.6.8 and 6.1.1.4'
H H 0.0000 0.0000 'International Tables Vol C Tables 4.2.6.8 and 6.1.1.4'
B B 0.0013 0.0007 'International Tables Vol C Tables 4.2.6.8 and 6.1.1.4'
N N 0.0061 0.0033 'International Tables Vol C Tables 4.2.6.8 and 6.1.1.4'
S S 0.1246 0.1234 'International Tables Vol C Tables 4.2.6.8 and 6.1.1.4'
In In -0.7276 1.3100 'International Tables Vol C Tables 4.2.6.8 and 6.1.1.4'
Cl Cl 0.1484 0.1585 'International Tables Vol C Tables 4.2.6.8 and 6.1.1.4'

loop_
_geom_angle_atom_site_label_1
_geom_angle_atom_site_label_2
_geom_angle_atom_site_label_3
_geom_angle
Cl In S1 112.230(17)
Cl In S4 115.983(17)
S1 In S4 131.657(16)
Cl In S3 84.248(15)
S1 In S3 88.805(15)
S4 In S3 99.076(15)
Cl In S2 83.456(15)
S1 In S2 96.513(15)
S4 In S2 85.701(14)
S3 In S2 167.683(14)
C11 S1 In 104.12(6)
C21 S2 In 107.55(6)
C31 S3 In 109.22(6)
C41 S4 In 106.01(6)
H2 B1 H1 113.7(15)
H2 B1 N11 109.1(11)
H1 B1 N11 106.9(10)
H2 B1 N21 110.8(11)
H1 B1 N21 107.1(10)
N11 B1 N21 109.00(15)
H4 B2 H3 111.0(15)
H4 B2 N41 109.3(11)
H3 B2 N41 109.4(10)
H4 B2 N31 110.8(11)
H3 B2 N31 106.2(10)
N41 B2 N31 110.10(15)
C11 N11 C12 107.93(15)
C11 N11 B1 128.78(16)
C12 N11 B1 123.21(16)
N11 C11 N12 108.55(15)
N11 C11 S1 125.47(14)
N12 C11 S1 125.98(13)
C11 N12 C13 107.53(15)
C11 N12 C14 127.15(15)
C13 N12 C14 125.32(16)
C13 C12 N11 108.62(17)
C12 C13 N12 107.35(17)
N12 C14 C16 109.00(16)
N12 C14 C17 108.77(16)
C16 C14 C17 109.25(17)
N12 C14 C15 108.56(15)
C16 C14 C15 112.38(18)
C17 C14 C15 108.82(17)
N21 C21 N22 108.20(14)
N21 C21 S2 125.54(13)
N22 C21 S2 126.23(13)
C21 N21 C22 107.98(14)
C21 N21 B1 130.22(15)
C22 N21 B1 121.37(15)
C23 C22 N21 108.61(16)
C21 N22 C23 107.73(15)
C21 N22 C24 127.95(14)
C23 N22 C24 124.21(14)
C22 C23 N22 107.49(16)
N22 C24 C27 110.49(14)
N22 C24 C25 108.75(14)
C27 C24 C25 107.58(15)
N22 C24 C26 108.54(15)
C27 C24 C26 111.93(16)
C25 C24 C26 109.49(15)
C31 N31 C32 107.69(14)
C31 N31 B2 129.04(14)
C32 N31 B2 122.56(14)
N31 C31 N32 108.43(14)
N31 C31 S3 124.90(13)
N32 C31 S3 126.59(13)
C31 N32 C33 107.70(14)
C31 N32 C34 127.60(15)
C33 N32 C34 124.66(14)
C33 C32 N31 108.88(15)
C32 C33 N32 107.30(15)
N32 C34 C35 109.51(15)
N32 C34 C37 108.87(15)
C35 C34 C37 112.52(18)
N32 C34 C36 108.49(15)
C35 C34 C36 108.65(16)
C37 C34 C36 108.71(17)
C41 N41 C42 107.92(14)
C41 N41 B2 128.88(15)
C42 N41 B2 123.17(15)
N41 C41 N42 108.68(15)
N41 C41 S4 125.99(13)
N42 C41 S4 125.18(13)
C43 C42 N41 108.62(16)
C41 N42 C43 107.42(14)
C41 N42 C44 127.59(15)
C43 N42 C44 124.96(15)
C42 C43 N42 107.36(16)
N42 C44 C45 109.71(15)
N42 C44 C47 108.60(15)
C45 C44 C47 112.70(17)
N42 C44 C46 108.68(15)
C45 C44 C46 107.58(16)
C47 C44 C46 109.50(17)
N51 C51 C52 179.1(3)
N61 C61 C62 177.6(3)

loop_
_geom_bond_atom_site_label_1
_geom_bond_atom_site_label_2
_geom_bond_distance
In Cl 2.4527(5)
In S1 2.4913(5)
In S4 2.4925(5)
In S3 2.5787(5)
In S2 2.6281(5)
S1 C11 1.7271(18)
S2 C21 1.7295(17)
S3 C31 1.7284(17)
S4 C41 1.7379(17)
B1 H2 1.10(2)
B1 H1 1.14(2)
B1 N11 1.564(2)
B1 N21 1.571(2)
B2 H4 1.09(2)
B2 H3 1.13(2)
B2 N41 1.559(2)
B2 N31 1.562(2)
N11 C11 1.344(2)
N11 C12 1.372(2)
C11 N12 1.362(2)
N12 C13 1.384(2)
N12 C14 1.511(2)
C12 C13 1.346(3)
C14 C16 1.526(3)
C14 C17 1.527(3)
C14 C15 1.528(3)
C21 N21 1.351(2)
C21 N22 1.369(2)
N21 C22 1.377(2)
C22 C23 1.348(3)
N22 C23 1.385(2)
N22 C24 1.509(2)
C24 C27 1.527(3)
C24 C25 1.528(2)
C24 C26 1.530(2)
N31 C31 1.347(2)
N31 C32 1.381(2)
C31 N32 1.368(2)
N32 C33 1.387(2)
N32 C34 1.510(2)
C32 C33 1.343(2)
C34 C35 1.524(3)
C34 C37 1.525(3)
C34 C36 1.532(3)
N41 C41 1.345(2)
N41 C42 1.377(2)
C41 N42 1.362(2)
C42 C43 1.344(3)
N42 C43 1.392(2)
N42 C44 1.505(2)
C44 C45 1.526(3)
C44 C47 1.529(3)
C44 C46 1.530(3)
C51 N51 1.136(3)
C51 C52 1.456(4)
C61 N61 1.125(3)
C61 C62 1.454(4)
